data_2220788
loop_
_publ_author_name
'Hou, Zhao-Hui'

_publ_section_title
;(2<i>Z</i>)-Ethyl
 5-(4-methoxyphenyl)-7-methyl-3-oxo-2-(3,4,5-trimethoxybenzylidene)-3,5-dihydro-2<i>H</i>-thiazolo[3,2-<i>a</i>]pyrimidine-6-carboxylate
;
_journal_coeditor_code HB2872
_journal_issue 2
_journal_name_full 'Acta Crystallographica Section E'
_journal_page_first o235
_journal_paper_doi 10.1107/S1600536808041019
_journal_volume 65
_journal_year 2009
_chemical_formula_iupac 'C27 H28 N2 O7 S'
_chemical_formula_moiety 'C27 H28 N2 O7 S'
_chemical_formula_sum 'C27 H28 N2 O7 S'
_chemical_formula_weight 524.57
_chemical_melting_point_gt 448
_chemical_melting_point_lt 449
_chemical_name_systematic
;
(2<i>Z</i>)-Ethyl
5-(4-methoxyphenyl)-7-methyl-3-oxo-2-(3,4,5-trimethoxybenzylidene)-3,5-
dihydro-2<i>H</i>-thiazolo[3,2-<i>a</i>]pyrimidine-6-carboxylate
;
_space_group_IT_number 2
_symmetry_cell_setting triclinic
_symmetry_space_group_name_Hall '-P 1'
_symmetry_space_group_name_H-M 'P -1'
_atom_sites_solution_hydrogens geom
_atom_sites_solution_primary direct
_atom_sites_solution_secondary difmap
_audit_creation_method SHELXL-97
_cell_angle_alpha 83.42(3)
_cell_angle_beta 77.65(3)
_cell_angle_gamma 89.00(3)
_cell_formula_units_Z 2
_cell_length_a 10.485(2)
_cell_length_b 10.854(2)
_cell_length_c 11.318(2)
_cell_measurement_reflns_used 3693
_cell_measurement_temperature 113(2)
_cell_measurement_theta_max 27.5
_cell_measurement_theta_min 1.9
_cell_volume 1249.9(4)
_computing_cell_refinement 'CrystalClear (Rigaku, 2005)'
_computing_data_collection 'CrystalClear (Rigaku, 2005)'
_computing_data_reduction 'CrystalClear (Rigaku, 2005)'
_computing_molecular_graphics 'SHELXTL (Sheldrick, 2008)'
_computing_publication_material 'SHELXTL (Sheldrick, 2008)'
_computing_structure_refinement 'SHELXL97 (Sheldrick, 2008)'
_computing_structure_solution 'SHELXS97 (Sheldrick, 2008)'
_diffrn_ambient_temperature 113(2)
_diffrn_detector_area_resol_mean 7.31
_diffrn_measured_fraction_theta_full 0.981
_diffrn_measured_fraction_theta_max 0.981
_diffrn_measurement_device_type 'Rigaku Saturn CCD'
_diffrn_measurement_method '\w and \f'
_diffrn_radiation_monochromator confocal
_diffrn_radiation_source 'rotating anode'
_diffrn_radiation_type MoK\a
_diffrn_radiation_wavelength 0.71073
_diffrn_reflns_av_R_equivalents 0.0422
_diffrn_reflns_av_sigmaI/netI 0.0681
_diffrn_reflns_limit_h_max 13
_diffrn_reflns_limit_h_min -13
_diffrn_reflns_limit_k_max 14
_diffrn_reflns_limit_k_min -12
_diffrn_reflns_limit_l_max 14
_diffrn_reflns_limit_l_min -13
_diffrn_reflns_number 11123
_diffrn_reflns_theta_full 27.50
_diffrn_reflns_theta_max 27.50
_diffrn_reflns_theta_min 1.85
_diffrn_standards_decay_% 0
_diffrn_standards_interval_count 0
_diffrn_standards_interval_time 0
_diffrn_standards_number 0
_exptl_absorpt_coefficient_mu 0.180
_exptl_absorpt_correction_T_max 0.972
_exptl_absorpt_correction_T_min 0.958
_exptl_absorpt_correction_type multi-scan
_exptl_absorpt_process_details '(CrystalClear; Rigaku, 2005)'
_exptl_crystal_colour yellow
_exptl_crystal_density_diffrn 1.394
_exptl_crystal_density_method 'not measured'
_exptl_crystal_description block
_exptl_crystal_F_000 552
_exptl_crystal_size_max 0.24
_exptl_crystal_size_mid 0.18
_exptl_crystal_size_min 0.16
_refine_diff_density_max 0.331
_refine_diff_density_min -0.249
_refine_ls_extinction_method none
_refine_ls_goodness_of_fit_ref 1.014
_refine_ls_hydrogen_treatment constr
_refine_ls_matrix_type full
_refine_ls_number_parameters 340
_refine_ls_number_reflns 5632
_refine_ls_number_restraints 0
_refine_ls_restrained_S_all 1.014
_refine_ls_R_factor_all 0.0627
_refine_ls_R_factor_gt 0.0411
_refine_ls_shift/su_max 0.002
_refine_ls_shift/su_mean 0.000
_refine_ls_structure_factor_coef Fsqd
_refine_ls_weighting_details 'calc w=1/[\s^2^(Fo^2^)+(0.057P)^2^] where P=(Fo^2^+2Fc^2^)/3'
_refine_ls_weighting_scheme calc
_refine_ls_wR_factor_gt 0.0982
_refine_ls_wR_factor_ref 0.1071
_reflns_number_gt 4018
_reflns_number_total 5632
_reflns_threshold_expression I>2\s(I)
_cod_data_source_file hb2872.cif
_cod_data_source_block I
_cod_depositor_comments
;
The following automatic conversions were performed:
'_symmetry_cell_setting' value 'Triclinic' changed to 'triclinic'
according to '/home/saulius/struct/CIF-dictionaries/cif_core.dic'
dictionary named 'cif_core.dic' version 2.4.1 from 2010-06-29.

Automatic conversion script
Id: cif_fix_enum 1527 2010-12-29 10:47:43Z saulius 

The following automatic conversions were performed:

'_symmetry_cell_setting' value 'Triclinic' changed to 'triclinic'
according to /home/saulius/struct/CIF-dictionaries/cif_core.dic
dictionary named 'cif_core.dic' version 2.4.1 from 2010-06-29.

Automatic conversion script
Id: cif_fix_values 1715 2011-07-08 13:25:40Z adriana 
;
_cod_original_cell_volume 1250.0(4)
_cod_database_code 2220788
_cod_database_fobs_code 2220788

loop_
_symmetry_equiv_pos_as_xyz
'x, y, z'
'-x, -y, -z'

loop_
_atom_site_type_symbol
_atom_site_label
_atom_site_fract_x
_atom_site_fract_y
_atom_site_fract_z
_atom_site_U_iso_or_equiv
_atom_site_adp_type
_atom_site_calc_flag
_atom_site_refinement_flags
_atom_site_occupancy
_atom_site_disorder_assembly
_atom_site_disorder_group
S S1 1.07890(3) 0.91459(4) 0.32208(3) 0.01833(11) Uani d . 1 . .
N N1 0.86811(11) 1.04443(13) 0.32885(11) 0.0150(3) Uani d . 1 . .
N N2 1.04753(12) 1.11583(13) 0.17148(12) 0.0199(3) Uani d . 1 . .
O O1 0.72626(10) 0.95600(11) 0.49886(9) 0.0221(3) Uani d . 1 . .
O O2 0.79838(11) 1.43070(12) 0.09675(10) 0.0278(3) Uani d . 1 . .
O O3 0.64354(10) 1.32735(11) 0.23970(10) 0.0205(3) Uani d . 1 . .
O O4 0.42971(11) 0.82312(12) 0.11235(10) 0.0255(3) Uani d . 1 . .
O O5 1.35655(9) 0.56820(11) 0.49941(10) 0.0214(3) Uani d . 1 . .
O O6 1.24509(10) 0.37222(11) 0.62307(10) 0.0225(3) Uani d . 1 . .
O O7 0.98144(10) 0.37091(11) 0.73924(10) 0.0225(3) Uani d . 1 . .
C C1 0.94447(13) 0.87479(16) 0.44286(13) 0.0166(3) Uani d . 1 . .
C C2 0.83361(14) 0.95891(15) 0.43168(13) 0.0154(3) Uani d . 1 . .
C C3 0.99406(13) 1.03930(15) 0.26268(13) 0.0161(3) Uani d . 1 . .
C C4 0.97211(14) 1.22004(16) 0.14268(13) 0.0177(3) Uani d . 1 . .
C C5 0.84306(14) 1.23011(15) 0.19470(13) 0.0156(3) Uani d . 1 . .
C C6 0.77098(13) 1.12589(15) 0.28340(13) 0.0148(3) Uani d . 1 . .
H H6 0.7168 1.1634 0.3541 0.018 Uiso calc R 1 . .
C C7 0.92965(14) 0.78128(15) 0.53324(13) 0.0174(3) Uani d . 1 . .
H H7 0.8471 0.7793 0.5881 0.021 Uiso calc R 1 . .
C C8 1.01696(14) 0.68271(15) 0.56224(13) 0.0161(3) Uani d . 1 . .
C C9 1.15188(13) 0.68154(15) 0.51196(13) 0.0156(3) Uani d . 1 . .
H H9 1.1927 0.7507 0.4592 0.019 Uiso calc R 1 . .
C C10 1.22455(13) 0.57908(15) 0.53991(13) 0.0163(3) Uani d . 1 . .
C C11 1.16642(14) 0.47343(15) 0.61507(13) 0.0158(3) Uani d . 1 . .
C C12 1.03251(14) 0.47620(16) 0.66753(13) 0.0165(3) Uani d . 1 . .
C C13 0.96062(14) 0.58019(15) 0.64275(13) 0.0166(3) Uani d . 1 . .
H H13 0.8708 0.5825 0.6811 0.020 Uiso calc R 1 . .
C C14 1.42504(14) 0.67531(16) 0.43143(15) 0.0223(4) Uani d . 1 . .
H H14A 1.3988 0.6921 0.3531 0.033 Uiso calc R 1 . .
H H14B 1.5192 0.6603 0.4172 0.033 Uiso calc R 1 . .
H H14C 1.4040 0.7469 0.4774 0.033 Uiso calc R 1 . .
C C15 1.23394(15) 0.29536(17) 0.73613(15) 0.0261(4) Uani d . 1 . .
H H15A 1.2244 0.3476 0.8026 0.039 Uiso calc R 1 . .
H H15B 1.3125 0.2447 0.7339 0.039 Uiso calc R 1 . .
H H15C 1.1572 0.2411 0.7495 0.039 Uiso calc R 1 . .
C C16 0.84708(14) 0.37320(17) 0.80105(15) 0.0232(4) Uani d . 1 . .
H H16A 0.8338 0.4411 0.8525 0.035 Uiso calc R 1 . .
H H16B 0.8239 0.2942 0.8519 0.035 Uiso calc R 1 . .
H H16C 0.7918 0.3859 0.7411 0.035 Uiso calc R 1 . .
C C17 1.05115(15) 1.31680(18) 0.05259(15) 0.0262(4) Uani d . 1 . .
H H17A 1.0379 1.3080 -0.0292 0.039 Uiso calc R 1 . .
H H17B 1.1439 1.3061 0.0539 0.039 Uiso calc R 1 . .
H H17C 1.0233 1.3995 0.0742 0.039 Uiso calc R 1 . .
C C18 0.76540(14) 1.34015(16) 0.16950(13) 0.0182(3) Uani d . 1 . .
C C19 0.55395(15) 1.42883(17) 0.22755(17) 0.0269(4) Uani d . 1 . .
H H19A 0.5610 1.4598 0.1406 0.032 Uiso calc R 1 . .
H H19B 0.5742 1.4980 0.2706 0.032 Uiso calc R 1 . .
C C20 0.41855(16) 1.37926(19) 0.28279(17) 0.0324(5) Uani d . 1 . .
H H20A 0.3995 1.3115 0.2389 0.049 Uiso calc R 1 . .
H H20B 0.3550 1.4457 0.2769 0.049 Uiso calc R 1 . .
H H20C 0.4131 1.3483 0.3686 0.049 Uiso calc R 1 . .
C C21 0.68099(14) 1.05058(15) 0.23002(13) 0.0150(3) Uani d . 1 . .
C C22 0.72323(14) 1.00178(15) 0.12062(13) 0.0168(3) Uani d . 1 . .
H H22 0.8091 1.0202 0.0749 0.020 Uiso calc R 1 . .
C C23 0.64275(15) 0.92636(16) 0.07619(13) 0.0187(3) Uani d . 1 . .
H H23 0.6736 0.8927 0.0015 0.022 Uiso calc R 1 . .
C C24 0.51625(15) 0.90098(16) 0.14285(14) 0.0188(3) Uani d . 1 . .
C C25 0.47053(14) 0.95390(16) 0.25009(14) 0.0193(4) Uani d . 1 . .
H H25 0.3829 0.9397 0.2933 0.023 Uiso calc R 1 . .
C C26 0.55228(14) 1.02701(15) 0.29392(13) 0.0174(3) Uani d . 1 . .
H H26 0.5210 1.0616 0.3680 0.021 Uiso calc R 1 . .
C C27 0.47355(17) 0.76215(18) 0.00619(15) 0.0294(4) Uani d . 1 . .
H H27A 0.4963 0.8241 -0.0652 0.044 Uiso calc R 1 . .
H H27B 0.4039 0.7080 -0.0042 0.044 Uiso calc R 1 . .
H H27C 0.5506 0.7124 0.0149 0.044 Uiso calc R 1 . .

loop_
_atom_site_aniso_label
_atom_site_aniso_U_11
_atom_site_aniso_U_22
_atom_site_aniso_U_33
_atom_site_aniso_U_12
_atom_site_aniso_U_13
_atom_site_aniso_U_23
S1 0.01300(17) 0.0183(2) 0.0222(2) 0.00274(15) -0.00159(14) -0.00044(16)
N1 0.0122(5) 0.0157(7) 0.0170(6) 0.0011(5) -0.0034(5) -0.0009(5)
N2 0.0158(6) 0.0206(8) 0.0208(7) 0.0009(6) -0.0002(5) 0.0008(6)
O1 0.0149(5) 0.0287(7) 0.0198(5) 0.0038(5) -0.0003(4) 0.0025(5)
O2 0.0297(6) 0.0207(7) 0.0289(6) 0.0022(5) -0.0024(5) 0.0063(5)
O3 0.0165(5) 0.0171(6) 0.0270(6) 0.0034(5) -0.0043(4) 0.0000(5)
O4 0.0257(6) 0.0267(7) 0.0262(6) -0.0093(5) -0.0089(5) -0.0039(5)
O5 0.0133(5) 0.0206(7) 0.0264(6) 0.0021(5) 0.0009(4) 0.0030(5)
O6 0.0215(5) 0.0194(7) 0.0229(6) 0.0066(5) -0.0012(4) 0.0050(5)
O7 0.0157(5) 0.0193(7) 0.0285(6) -0.0007(5) 0.0001(4) 0.0053(5)
C1 0.0141(6) 0.0186(9) 0.0176(7) 0.0004(6) -0.0033(6) -0.0041(6)
C2 0.0151(6) 0.0155(8) 0.0167(7) 0.0015(6) -0.0060(6) -0.0019(6)
C3 0.0121(6) 0.0164(9) 0.0197(8) 0.0020(6) -0.0025(6) -0.0034(6)
C4 0.0173(7) 0.0192(9) 0.0162(7) -0.0004(7) -0.0040(6) 0.0003(6)
C5 0.0175(7) 0.0148(8) 0.0148(7) -0.0012(6) -0.0042(6) -0.0014(6)
C6 0.0134(6) 0.0143(8) 0.0163(7) 0.0017(6) -0.0023(5) -0.0018(6)
C7 0.0143(6) 0.0188(9) 0.0193(8) 0.0023(6) -0.0035(6) -0.0030(7)
C8 0.0175(7) 0.0175(9) 0.0146(7) 0.0019(6) -0.0061(6) -0.0028(6)
C9 0.0153(6) 0.0173(9) 0.0146(7) -0.0013(6) -0.0047(6) 0.0002(6)
C10 0.0144(6) 0.0188(9) 0.0157(7) 0.0019(6) -0.0028(5) -0.0032(6)
C11 0.0170(7) 0.0151(9) 0.0157(7) 0.0036(6) -0.0053(6) -0.0008(6)
C12 0.0170(7) 0.0165(9) 0.0154(7) -0.0017(6) -0.0034(6) 0.0013(6)
C13 0.0137(6) 0.0197(9) 0.0165(7) 0.0020(6) -0.0037(5) -0.0017(6)
C14 0.0159(7) 0.0235(10) 0.0244(8) -0.0023(7) 0.0011(6) 0.0006(7)
C15 0.0203(7) 0.0244(10) 0.0296(9) 0.0017(7) -0.0034(7) 0.0098(8)
C16 0.0170(7) 0.0243(10) 0.0247(8) -0.0025(7) 0.0024(6) -0.0001(7)
C17 0.0196(7) 0.0283(11) 0.0267(9) -0.0032(7) -0.0004(7) 0.0056(8)
C18 0.0206(7) 0.0186(9) 0.0166(7) -0.0002(7) -0.0057(6) -0.0035(7)
C19 0.0229(8) 0.0212(10) 0.0385(10) 0.0092(7) -0.0102(7) -0.0057(8)
C20 0.0203(8) 0.0355(12) 0.0430(11) 0.0075(8) -0.0080(7) -0.0092(9)
C21 0.0152(6) 0.0131(8) 0.0169(7) 0.0005(6) -0.0064(6) 0.0027(6)
C22 0.0164(6) 0.0158(9) 0.0176(7) 0.0004(6) -0.0043(6) 0.0011(6)
C23 0.0231(7) 0.0183(9) 0.0155(7) 0.0022(7) -0.0060(6) -0.0017(6)
C24 0.0203(7) 0.0159(9) 0.0219(8) -0.0018(7) -0.0109(6) 0.0034(7)
C25 0.0158(7) 0.0199(9) 0.0218(8) -0.0022(7) -0.0047(6) 0.0012(7)
C26 0.0169(7) 0.0181(9) 0.0169(7) 0.0012(6) -0.0034(6) -0.0010(6)
C27 0.0357(9) 0.0259(11) 0.0307(10) -0.0048(8) -0.0135(8) -0.0076(8)

loop_
_atom_type_symbol
_atom_type_description
_atom_type_scat_dispersion_real
_atom_type_scat_dispersion_imag
_atom_type_scat_source
C C 0.0033 0.0016 'International Tables Vol C Tables 4.2.6.8 and 6.1.1.4'
H H 0.0000 0.0000 'International Tables Vol C Tables 4.2.6.8 and 6.1.1.4'
N N 0.0061 0.0033 'International Tables Vol C Tables 4.2.6.8 and 6.1.1.4'
O O 0.0106 0.0060 'International Tables Vol C Tables 4.2.6.8 and 6.1.1.4'
S S 0.1246 0.1234 'International Tables Vol C Tables 4.2.6.8 and 6.1.1.4'

loop_
_geom_angle_atom_site_label_1
_geom_angle_atom_site_label_2
_geom_angle_atom_site_label_3
_geom_angle_site_symmetry_1
_geom_angle_site_symmetry_3
_geom_angle
_geom_angle_publ_flag
C3 S1 C1 . . 91.65(8) ?
C3 N1 C2 . . 116.73(14) ?
C3 N1 C6 . . 120.95(12) ?
C2 N1 C6 . . 121.87(11) ?
C3 N2 C4 . . 116.26(12) ?
C18 O3 C19 . . 117.21(13) ?
C24 O4 C27 . . 117.49(12) ?
C10 O5 C14 . . 116.92(13) ?
C11 O6 C15 . . 120.08(12) ?
C12 O7 C16 . . 117.54(13) ?
C7 C1 C2 . . 119.69(13) ?
C7 C1 S1 . . 129.97(13) ?
C2 C1 S1 . . 110.26(11) ?
O1 C2 N1 . . 122.85(15) ?
O1 C2 C1 . . 127.13(15) ?
N1 C2 C1 . . 110.02(12) ?
N2 C3 N1 . . 126.15(15) ?
N2 C3 S1 . . 122.60(11) ?
N1 C3 S1 . . 111.22(11) ?
C5 C4 N2 . . 122.62(14) ?
C5 C4 C17 . . 124.96(16) ?
N2 C4 C17 . . 112.40(13) ?
C4 C5 C18 . . 123.03(14) ?
C4 C5 C6 . . 121.00(15) ?
C18 C5 C6 . . 115.96(12) ?
N1 C6 C5 . . 108.39(12) ?
N1 C6 C21 . . 110.15(13) ?
C5 C6 C21 . . 114.06(12) ?
N1 C6 H6 . . 108.0 ?
C5 C6 H6 . . 108.0 ?
C21 C6 H6 . . 108.0 ?
C1 C7 C8 . . 131.59(13) ?
C1 C7 H7 . . 114.2 ?
C8 C7 H7 . . 114.2 ?
C13 C8 C9 . . 118.62(15) ?
C13 C8 C7 . . 116.98(13) ?
C9 C8 C7 . . 124.36(14) ?
C10 C9 C8 . . 119.55(14) ?
C10 C9 H9 . . 120.2 ?
C8 C9 H9 . . 120.2 ?
O5 C10 C9 . . 125.01(14) ?
O5 C10 C11 . . 113.31(14) ?
C9 C10 C11 . . 121.69(13) ?
O6 C11 C12 . . 125.18(14) ?
O6 C11 C10 . . 116.08(12) ?
C12 C11 C10 . . 118.54(15) ?
O7 C12 C13 . . 124.32(13) ?
O7 C12 C11 . . 115.93(15) ?
C13 C12 C11 . . 119.73(14) ?
C12 C13 C8 . . 121.71(13) ?
C12 C13 H13 . . 119.1 ?
C8 C13 H13 . . 119.1 ?
O5 C14 H14A . . 109.5 ?
O5 C14 H14B . . 109.5 ?
H14A C14 H14B . . 109.5 ?
O5 C14 H14C . . 109.5 ?
H14A C14 H14C . . 109.5 ?
H14B C14 H14C . . 109.5 ?
O6 C15 H15A . . 109.5 ?
O6 C15 H15B . . 109.5 ?
H15A C15 H15B . . 109.5 ?
O6 C15 H15C . . 109.5 ?
H15A C15 H15C . . 109.5 ?
H15B C15 H15C . . 109.5 ?
O7 C16 H16A . . 109.5 ?
O7 C16 H16B . . 109.5 ?
H16A C16 H16B . . 109.5 ?
O7 C16 H16C . . 109.5 ?
H16A C16 H16C . . 109.5 ?
H16B C16 H16C . . 109.5 ?
C4 C17 H17A . . 109.5 ?
C4 C17 H17B . . 109.5 ?
H17A C17 H17B . . 109.5 ?
C4 C17 H17C . . 109.5 ?
H17A C17 H17C . . 109.5 ?
H17B C17 H17C . . 109.5 ?
O2 C18 O3 . . 122.02(15) ?
O2 C18 C5 . . 128.08(14) ?
O3 C18 C5 . . 109.89(13) ?
O3 C19 C20 . . 107.07(15) ?
O3 C19 H19A . . 110.3 ?
C20 C19 H19A . . 110.3 ?
O3 C19 H19B . . 110.3 ?
C20 C19 H19B . . 110.3 ?
H19A C19 H19B . . 108.6 ?
C19 C20 H20A . . 109.5 ?
C19 C20 H20B . . 109.5 ?
H20A C20 H20B . . 109.5 ?
C19 C20 H20C . . 109.5 ?
H20A C20 H20C . . 109.5 ?
H20B C20 H20C . . 109.5 ?
C22 C21 C26 . . 118.61(14) ?
C22 C21 C6 . . 121.88(12) ?
C26 C21 C6 . . 119.49(13) ?
C21 C22 C23 . . 121.50(13) ?
C21 C22 H22 . . 119.2 ?
C23 C22 H22 . . 119.2 ?
C22 C23 C24 . . 119.01(14) ?
C22 C23 H23 . . 120.5 ?
C24 C23 H23 . . 120.5 ?
O4 C24 C25 . . 115.17(13) ?
O4 C24 C23 . . 124.71(14) ?
C25 C24 C23 . . 120.10(15) ?
C26 C25 C24 . . 120.12(13) ?
C26 C25 H25 . . 119.9 ?
C24 C25 H25 . . 119.9 ?
C25 C26 C21 . . 120.55(14) ?
C25 C26 H26 . . 119.7 ?
C21 C26 H26 . . 119.7 ?
O4 C27 H27A . . 109.5 ?
O4 C27 H27B . . 109.5 ?
H27A C27 H27B . . 109.5 ?
O4 C27 H27C . . 109.5 ?
H27A C27 H27C . . 109.5 ?
H27B C27 H27C . . 109.5 ?

loop_
_geom_bond_atom_site_label_1
_geom_bond_atom_site_label_2
_geom_bond_site_symmetry_2
_geom_bond_distance
_geom_bond_publ_flag
S1 C3 . 1.7552(18) ?
S1 C1 . 1.7616(15) ?
N1 C3 . 1.3754(17) ?
N1 C2 . 1.390(2) ?
N1 C6 . 1.474(2) ?
N2 C3 . 1.281(2) ?
N2 C4 . 1.416(2) ?
O1 C2 . 1.2147(17) ?
O2 C18 . 1.212(2) ?
O3 C18 . 1.3526(17) ?
O3 C19 . 1.449(2) ?
O4 C24 . 1.3727(19) ?
O4 C27 . 1.424(2) ?
O5 C10 . 1.3693(17) ?
O5 C14 . 1.431(2) ?
O6 C11 . 1.3686(19) ?
O6 C15 . 1.429(2) ?
O7 C12 . 1.369(2) ?
O7 C16 . 1.4338(16) ?
C1 C7 . 1.342(2) ?
C1 C2 . 1.483(2) ?
C4 C5 . 1.3632(19) ?
C4 C17 . 1.501(2) ?
C5 C18 . 1.469(2) ?
C5 C6 . 1.518(2) ?
C6 C21 . 1.519(2) ?
C6 H6 . 1.0000 ?
C7 C8 . 1.451(2) ?
C7 H7 . 0.9500 ?
C8 C13 . 1.406(2) ?
C8 C9 . 1.4078(19) ?
C9 C10 . 1.382(2) ?
C9 H9 . 0.9500 ?
C10 C11 . 1.410(2) ?
C11 C12 . 1.4039(19) ?
C12 C13 . 1.382(2) ?
C13 H13 . 0.9500 ?
C14 H14A . 0.9800 ?
C14 H14B . 0.9800 ?
C14 H14C . 0.9800 ?
C15 H15A . 0.9800 ?
C15 H15B . 0.9800 ?
C15 H15C . 0.9800 ?
C16 H16A . 0.9800 ?
C16 H16B . 0.9800 ?
C16 H16C . 0.9800 ?
C17 H17A . 0.9800 ?
C17 H17B . 0.9800 ?
C17 H17C . 0.9800 ?
C19 C20 . 1.505(2) ?
C19 H19A . 0.9900 ?
C19 H19B . 0.9900 ?
C20 H20A . 0.9800 ?
C20 H20B . 0.9800 ?
C20 H20C . 0.9800 ?
C21 C22 . 1.385(2) ?
C21 C26 . 1.4006(19) ?
C22 C23 . 1.391(2) ?
C22 H22 . 0.9500 ?
C23 C24 . 1.393(2) ?
C23 H23 . 0.9500 ?
C24 C25 . 1.391(2) ?
C25 C26 . 1.381(2) ?
C25 H25 . 0.9500 ?
C26 H26 . 0.9500 ?
C27 H27A . 0.9800 ?
C27 H27B . 0.9800 ?
C27 H27C . 0.9800 ?

loop_
_geom_torsion_atom_site_label_1
_geom_torsion_atom_site_label_2
_geom_torsion_atom_site_label_3
_geom_torsion_atom_site_label_4
_geom_torsion_site_symmetry_1
_geom_torsion_site_symmetry_2
_geom_torsion_site_symmetry_3
_geom_torsion_site_symmetry_4
_geom_torsion
_geom_torsion_publ_flag
C3 S1 C1 C7 . . . . 178.36(16) ?
C3 S1 C1 C2 . . . . 1.65(12) ?
C3 N1 C2 O1 . . . . 178.34(15) ?
C6 N1 C2 O1 . . . . -9.4(2) ?
C3 N1 C2 C1 . . . . -2.69(19) ?
C6 N1 C2 C1 . . . . 169.60(13) ?
C7 C1 C2 O1 . . . . 2.0(3) ?
S1 C1 C2 O1 . . . . 179.09(14) ?
C7 C1 C2 N1 . . . . -176.92(14) ?
S1 C1 C2 N1 . . . . 0.18(16) ?
C4 N2 C3 N1 . . . . 5.0(2) ?
C4 N2 C3 S1 . . . . -172.73(11) ?
C2 N1 C3 N2 . . . . -173.96(15) ?
C6 N1 C3 N2 . . . . 13.7(2) ?
C2 N1 C3 S1 . . . . 3.99(17) ?
C6 N1 C3 S1 . . . . -168.38(11) ?
C1 S1 C3 N2 . . . . 174.90(14) ?
C1 S1 C3 N1 . . . . -3.13(12) ?
C3 N2 C4 C5 . . . . -10.3(2) ?
C3 N2 C4 C17 . . . . 168.19(14) ?
N2 C4 C5 C18 . . . . 177.23(14) ?
C17 C4 C5 C18 . . . . -1.1(3) ?
N2 C4 C5 C6 . . . . -2.8(2) ?
C17 C4 C5 C6 . . . . 178.91(14) ?
C3 N1 C6 C5 . . . . -23.72(19) ?
C2 N1 C6 C5 . . . . 164.31(13) ?
C3 N1 C6 C21 . . . . 101.71(16) ?
C2 N1 C6 C21 . . . . -70.26(17) ?
C4 C5 C6 N1 . . . . 18.5(2) ?
C18 C5 C6 N1 . . . . -161.48(13) ?
C4 C5 C6 C21 . . . . -104.57(17) ?
C18 C5 C6 C21 . . . . 75.42(17) ?
C2 C1 C7 C8 . . . . 176.39(16) ?
S1 C1 C7 C8 . . . . -0.1(3) ?
C1 C7 C8 C13 . . . . -162.98(17) ?
C1 C7 C8 C9 . . . . 14.6(3) ?
C13 C8 C9 C10 . . . . 1.8(2) ?
C7 C8 C9 C10 . . . . -175.79(15) ?
C14 O5 C10 C9 . . . . 5.4(2) ?
C14 O5 C10 C11 . . . . -174.66(13) ?
C8 C9 C10 O5 . . . . -178.22(14) ?
C8 C9 C10 C11 . . . . 1.9(2) ?
C15 O6 C11 C12 . . . . -42.5(2) ?
C15 O6 C11 C10 . . . . 142.70(15) ?
O5 C10 C11 O6 . . . . -8.2(2) ?
C9 C10 C11 O6 . . . . 171.73(14) ?
O5 C10 C11 C12 . . . . 176.62(13) ?
C9 C10 C11 C12 . . . . -3.5(2) ?
C16 O7 C12 C13 . . . . -5.8(2) ?
C16 O7 C12 C11 . . . . 175.85(13) ?
O6 C11 C12 O7 . . . . 5.1(2) ?
C10 C11 C12 O7 . . . . 179.79(13) ?
O6 C11 C12 C13 . . . . -173.40(14) ?
C10 C11 C12 C13 . . . . 1.3(2) ?
O7 C12 C13 C8 . . . . -175.95(14) ?
C11 C12 C13 C8 . . . . 2.4(2) ?
C9 C8 C13 C12 . . . . -4.0(2) ?
C7 C8 C13 C12 . . . . 173.80(14) ?
C19 O3 C18 O2 . . . . -2.0(2) ?
C19 O3 C18 C5 . . . . 179.21(13) ?
C4 C5 C18 O2 . . . . 5.3(3) ?
C6 C5 C18 O2 . . . . -174.66(16) ?
C4 C5 C18 O3 . . . . -175.97(14) ?
C6 C5 C18 O3 . . . . 4.04(19) ?
C18 O3 C19 C20 . . . . 163.14(14) ?
N1 C6 C21 C22 . . . . -71.70(18) ?
C5 C6 C21 C22 . . . . 50.4(2) ?
N1 C6 C21 C26 . . . . 106.86(16) ?
C5 C6 C21 C26 . . . . -131.01(15) ?
C26 C21 C22 C23 . . . . -2.7(2) ?
C6 C21 C22 C23 . . . . 175.85(15) ?
C21 C22 C23 C24 . . . . 0.9(2) ?
C27 O4 C24 C25 . . . . -177.30(15) ?
C27 O4 C24 C23 . . . . 1.3(2) ?
C22 C23 C24 O4 . . . . -176.48(15) ?
C22 C23 C24 C25 . . . . 2.1(2) ?
O4 C24 C25 C26 . . . . 175.59(15) ?
C23 C24 C25 C26 . . . . -3.1(3) ?
C24 C25 C26 C21 . . . . 1.2(3) ?
C22 C21 C26 C25 . . . . 1.7(2) ?
C6 C21 C26 C25 . . . . -176.93(15) ?

loop_
_cod_related_entry_id
_cod_related_entry_database
_cod_related_entry_code
1 ChemSpider 4861466
